data_2203057
loop_
_publ_author_name
'H\"okelek, Tuncer'
'B\"uy\"ukg\"ung\"or, Orhan'
'Ta\,s, Murat'
'Bat\?i, H\"umeyra'

_publ_section_title
;
 <i>N</i>-Hydroxy-<i>N</i>'-(1-naphthyl)-2-phenylacetamidin-2-one
;
_journal_issue 1
_journal_name_full 'Acta Crystallographica Section E'
_journal_page_first o109
_journal_page_last o111
_journal_paper_doi 10.1107/S1600536803028617
_journal_volume 60
_journal_year 2004
_chemical_formula_iupac 'C18 H14 N2 O2'
_chemical_formula_moiety 'C18 H14 N2 O2'
_chemical_formula_sum 'C18 H14 N2 O2'
_chemical_formula_weight 290.31
_chemical_name_systematic
;
N-Hydroxy-N'-(1-naphthyl)-2-phenylacetamidin-2-one
;
_space_group_IT_number 14
_symmetry_cell_setting monoclinic
_symmetry_space_group_name_Hall '-P 2ybc'
_symmetry_space_group_name_H-M 'P 1 21/c 1'
_atom_sites_solution_hydrogens geom
_atom_sites_solution_primary direct
_atom_sites_solution_secondary difmap
_audit_creation_method SHELXL-97
_cell_angle_alpha 90.00
_cell_angle_beta 94.188(8)
_cell_angle_gamma 90.00
_cell_formula_units_Z 4
_cell_length_a 12.0073(11)
_cell_length_b 8.4530(9)
_cell_length_c 15.0167(15)
_cell_measurement_reflns_used 4977
_cell_measurement_temperature 293(2)
_cell_measurement_theta_max 27.86
_cell_measurement_theta_min 2.25
_cell_volume 1520.1(3)
_computing_cell_refinement X-AREA
_computing_data_collection 'X-AREA (Stoe & Cie, 2002)'
_computing_data_reduction 'X-RED (Stoe & Cie, 2002)'
_computing_molecular_graphics 'ORTEP-3 for Windows (Farrugia, 1997)'
_computing_publication_material 'WinGX (Farrugia, 1999)'
_computing_structure_refinement 'SHELXL97 (Sheldrick, 1997)'
_computing_structure_solution 'SHELXS97 (Sheldrick, 1997)'
_diffrn_ambient_temperature 293(2)
_diffrn_detector_area_resol_mean 6.67
_diffrn_measured_fraction_theta_full 1.000
_diffrn_measured_fraction_theta_max 1.000
_diffrn_measurement_device_type 'Stoe IPDS-II'
_diffrn_measurement_method 'rotation method'
_diffrn_radiation_monochromator 'plane graphite'
_diffrn_radiation_source 'fine-focus sealed tube'
_diffrn_radiation_type MoK\a
_diffrn_radiation_wavelength 0.71073
_diffrn_reflns_av_R_equivalents 0.0550
_diffrn_reflns_av_sigmaI/netI 0.0684
_diffrn_reflns_limit_h_max 15
_diffrn_reflns_limit_h_min -14
_diffrn_reflns_limit_k_max 11
_diffrn_reflns_limit_k_min -11
_diffrn_reflns_limit_l_max 20
_diffrn_reflns_limit_l_min -20
_diffrn_reflns_number 13837
_diffrn_reflns_theta_full 28.94
_diffrn_reflns_theta_max 28.25
_diffrn_reflns_theta_min 2.72
_diffrn_standards_decay_% 0
_diffrn_standards_number 0
_exptl_absorpt_coefficient_mu 0.084
_exptl_absorpt_correction_type none
_exptl_crystal_colour yellow
_exptl_crystal_density_diffrn 1.269
_exptl_crystal_density_method 'not measured'
_exptl_crystal_description block
_exptl_crystal_F_000 608
_exptl_crystal_size_max 0.30
_exptl_crystal_size_mid 0.26
_exptl_crystal_size_min 0.19
_refine_diff_density_max 0.109
_refine_diff_density_min -0.200
_refine_ls_extinction_method none
_refine_ls_goodness_of_fit_ref 0.864
_refine_ls_hydrogen_treatment refall
_refine_ls_matrix_type full
_refine_ls_number_parameters 255
_refine_ls_number_reflns 3713
_refine_ls_number_restraints 0
_refine_ls_restrained_S_all 0.864
_refine_ls_R_factor_all 0.1023
_refine_ls_R_factor_gt 0.0397
_refine_ls_shift/su_max 0.000
_refine_ls_shift/su_mean 0.000
_refine_ls_structure_factor_coef Fsqd
_refine_ls_weighting_details 'calc w = 1/[\s^2^(Fo^2^)+(0.0423P)^2^] where P = (Fo^2^+2Fc^2^)/3'
_refine_ls_weighting_scheme calc
_refine_ls_wR_factor_gt 0.0759
_refine_ls_wR_factor_ref 0.0884
_reflns_number_gt 1641
_reflns_number_total 3713
_reflns_threshold_expression I>2\s(I)
_cod_data_source_file ci6316.cif
_cod_data_source_block I
_cod_original_sg_symbol_H-M 'P 21/c'
_cod_database_code 2203057
_cod_database_fobs_code 2203057

loop_
_symmetry_equiv_pos_as_xyz
'x, y, z'
'-x, y+1/2, -z+1/2'
'-x, -y, -z'
'x, -y-1/2, z-1/2'

loop_
_atom_site_label
_atom_site_fract_x
_atom_site_fract_y
_atom_site_fract_z
_atom_site_U_iso_or_equiv
_atom_site_adp_type
_atom_site_calc_flag
_atom_site_occupancy
_atom_site_type_symbol
H91 0.1390(15) -0.0134(18) 0.2008(10) 0.065(5) Uiso d 1 H
H141 0.3116(14) 0.205(2) -0.1472(10) 0.068(5) Uiso d 1 H
H21 0.1133(15) 0.2693(18) -0.0679(11) 0.069(5) Uiso d 1 H
H151 0.3589(16) 0.311(2) -0.2801(13) 0.088(6) Uiso d 1 H
H31 -0.0658(15) 0.3700(19) -0.0817(11) 0.073(5) Uiso d 1 H
H61 -0.2365(18) 0.143(2) 0.1550(12) 0.081(6) Uiso d 1 H
H81 0.0113(17) -0.084(2) 0.3007(14) 0.102(7) Uiso d 1 H
H181 0.3969(16) 0.616(2) -0.0147(13) 0.088(6) Uiso d 1 H
H41 -0.1926(15) 0.2905(18) 0.0198(10) 0.067(5) Uiso d 1 H
H71 -0.1784(18) -0.013(2) 0.2764(13) 0.089(6) Uiso d 1 H
H1 0.2198(14) -0.007(2) 0.0737(11) 0.072(5) Uiso d 1 H
H161 0.4340(19) 0.573(2) -0.2852(15) 0.108(7) Uiso d 1 H
H171 0.4542(18) 0.728(3) -0.1510(14) 0.113(7) Uiso d 1 H
H2 0.459(2) -0.108(2) 0.0243(13) 0.100(7) Uiso d 1 H
N1 0.21264(11) 0.09477(16) 0.05841(9) 0.0530(3) Uani d 1 N
N2 0.39469(11) 0.08814(14) 0.01221(9) 0.0542(3) Uani d 1 N
O1 0.38655(11) -0.07456(13) 0.03553(8) 0.0663(3) Uani d 1 O
C1 0.10231(13) 0.15462(16) 0.04892(10) 0.0456(4) Uani d 1 C
C10 0.02810(13) 0.10920(15) 0.11385(10) 0.0462(4) Uani d 1 C
O2 0.28815(10) 0.42290(12) 0.07447(8) 0.0658(3) Uani d 1 O
C12 0.31098(12) 0.33849(17) 0.01292(10) 0.0479(4) Uani d 1 C
C5 -0.08479(14) 0.15910(17) 0.10137(10) 0.0520(4) Uani d 1 C
C13 0.34937(13) 0.39999(17) -0.07136(10) 0.0490(4) Uani d 1 C
C11 0.30295(13) 0.16120(16) 0.02488(9) 0.0469(4) Uani d 1 C
C9 0.06046(16) 0.01784(19) 0.19002(11) 0.0590(4) Uani d 1 C
C4 -0.11794(15) 0.25776(19) 0.02803(12) 0.0594(4) Uani d 1 C
C2 0.06596(14) 0.24696(18) -0.02170(11) 0.0552(4) Uani d 1 C
C6 -0.16088(18) 0.1091(2) 0.16332(13) 0.0673(5) Uani d 1 C
C18 0.39009(14) 0.5545(2) -0.07290(13) 0.0598(4) Uani d 1 C
C7 -0.1269(2) 0.0187(2) 0.23417(14) 0.0752(6) Uani d 1 C
C14 0.34136(15) 0.3115(2) -0.14907(11) 0.0623(5) Uani d 1 C
C3 -0.04432(15) 0.3017(2) -0.03068(12) 0.0603(4) Uani d 1 C
C8 -0.01551(18) -0.0273(2) 0.24841(14) 0.0707(5) Uani d 1 C
C15 0.37249(19) 0.3775(3) -0.22785(14) 0.0830(6) Uani d 1 C
C17 0.42236(18) 0.6171(3) -0.15090(16) 0.0807(6) Uani d 1 C
C16 0.41376(19) 0.5303(3) -0.22797(17) 0.0915(7) Uani d 1 C

loop_
_atom_site_aniso_label
_atom_site_aniso_U_11
_atom_site_aniso_U_22
_atom_site_aniso_U_33
_atom_site_aniso_U_12
_atom_site_aniso_U_13
_atom_site_aniso_U_23
N1 0.0408(9) 0.0480(8) 0.0709(9) 0.0069(6) 0.0086(6) 0.0053(6)
N2 0.0469(9) 0.0425(7) 0.0742(9) 0.0050(6) 0.0117(6) -0.0028(6)
O1 0.0505(9) 0.0461(6) 0.1039(10) 0.0078(5) 0.0168(7) 0.0044(6)
C1 0.0381(10) 0.0428(8) 0.0558(9) 0.0030(6) 0.0027(7) -0.0052(7)
C10 0.0429(10) 0.0413(8) 0.0546(9) 0.0001(6) 0.0041(7) -0.0038(6)
O2 0.0729(9) 0.0560(6) 0.0708(7) 0.0013(5) 0.0201(6) -0.0159(6)
C12 0.0361(10) 0.0488(8) 0.0589(10) 0.0040(6) 0.0034(7) -0.0073(8)
C5 0.0433(11) 0.0495(8) 0.0635(10) -0.0015(7) 0.0064(7) -0.0065(7)
C13 0.0363(10) 0.0514(9) 0.0596(10) 0.0055(6) 0.0045(7) -0.0014(7)
C11 0.0394(10) 0.0469(8) 0.0547(9) 0.0032(7) 0.0054(7) -0.0044(7)
C9 0.0533(13) 0.0574(10) 0.0663(11) 0.0008(8) 0.0040(9) 0.0048(8)
C4 0.0391(12) 0.0563(10) 0.0821(12) 0.0051(8) -0.0002(9) -0.0019(9)
C2 0.0471(12) 0.0599(10) 0.0587(10) -0.0024(8) 0.0047(8) 0.0034(8)
C6 0.0465(13) 0.0760(12) 0.0805(14) -0.0036(9) 0.0132(10) -0.0066(10)
C18 0.0442(11) 0.0569(10) 0.0785(13) 0.0012(7) 0.0047(8) 0.0058(9)
C7 0.0663(16) 0.0882(14) 0.0737(14) -0.0156(11) 0.0221(11) -0.0010(11)
C14 0.0584(13) 0.0692(12) 0.0595(11) 0.0038(9) 0.0056(8) -0.0048(9)
C3 0.0500(12) 0.0583(10) 0.0713(12) 0.0038(7) -0.0049(9) 0.0104(9)
C8 0.0722(17) 0.0727(12) 0.0678(12) -0.0070(10) 0.0099(10) 0.0100(10)
C15 0.0769(17) 0.1135(18) 0.0590(13) 0.0133(12) 0.0079(10) -0.0017(13)
C17 0.0636(15) 0.0823(15) 0.0971(17) -0.0022(10) 0.0132(11) 0.0239(13)
C16 0.0747(17) 0.120(2) 0.0811(17) 0.0075(13) 0.0179(12) 0.0366(15)

loop_
_atom_type_symbol
_atom_type_description
_atom_type_scat_dispersion_real
_atom_type_scat_dispersion_imag
_atom_type_scat_source
C C 0.0033 0.0016 'International Tables Vol C Tables 4.2.6.8 and 6.1.1.4'
H H 0.0000 0.0000 'International Tables Vol C Tables 4.2.6.8 and 6.1.1.4'
N N 0.0061 0.0033 'International Tables Vol C Tables 4.2.6.8 and 6.1.1.4'
O O 0.0106 0.0060 'International Tables Vol C Tables 4.2.6.8 and 6.1.1.4'

loop_
_geom_angle_atom_site_label_1
_geom_angle_atom_site_label_2
_geom_angle_atom_site_label_3
_geom_angle
_geom_angle_publ_flag
C11 N1 C1 125.79(14) yes
C11 N1 H1 115.6(11) ?
C1 N1 H1 116.2(11) ?
C11 N2 O1 110.59(12) yes
N2 O1 H2 99.6(12) ?
C2 C1 N1 121.82(14) yes
C2 C1 C10 120.50(14) ?
N1 C1 C10 117.62(13) yes
C9 C10 C5 118.27(15) ?
C9 C10 C1 123.70(14) yes
C5 C10 C1 118.03(14) ?
O2 C12 C13 123.28(14) yes
O2 C12 C11 118.13(14) yes
C13 C12 C11 118.57(12) yes
C6 C5 C4 121.94(16) yes
C6 C5 C10 118.74(16) ?
C4 C5 C10 119.32(15) ?
C14 C13 C18 119.67(16) ?
C14 C13 C12 121.81(14) yes
C18 C13 C12 118.46(14) yes
N2 C11 N1 125.01(14) yes
N2 C11 C12 113.23(13) yes
N1 C11 C12 121.05(13) yes
C8 C9 C10 121.08(19) ?
C8 C9 H91 119.8(10) ?
C10 C9 H91 119.1(10) ?
C3 C4 C5 120.78(16) ?
C3 C4 H41 120.0(10) ?
C5 C4 H41 119.2(10) ?
C1 C2 C3 120.75(16) ?
C1 C2 H21 120.6(11) ?
C3 C2 H21 118.5(11) ?
C7 C6 C5 121.0(2) ?
C7 C6 H61 120.2(11) ?
C5 C6 H61 118.8(11) ?
C17 C18 C13 119.89(19) ?
C17 C18 H181 122.1(11) ?
C13 C18 H181 118.0(10) ?
C6 C7 C8 120.7(2) ?
C6 C7 H71 120.7(12) ?
C8 C7 H71 118.7(12) ?
C13 C14 C15 119.8(2) ?
C13 C14 H141 118.7(10) ?
C15 C14 H141 121.5(10) ?
C4 C3 C2 120.51(17) ?
C4 C3 H31 121.8(10) ?
C2 C3 H31 117.7(10) ?
C9 C8 C7 120.2(2) ?
C9 C8 H81 117.9(13) ?
C7 C8 H81 121.8(13) ?
C16 C15 C14 119.8(2) ?
C16 C15 H151 125.2(11) ?
C14 C15 H151 114.9(11) ?
C18 C17 C16 120.5(2) ?
C18 C17 H171 119.4(12) ?
C16 C17 H171 120.1(12) ?
C17 C16 C15 120.3(2) ?
C17 C16 H161 122.6(12) ?
C15 C16 H161 117.1(12) ?

loop_
_geom_bond_atom_site_label_1
_geom_bond_atom_site_label_2
_geom_bond_distance
_geom_bond_publ_flag
N1 C11 1.3507(19) yes
N1 C1 1.4156(19) yes
N1 H1 0.889(18) ?
N2 C11 1.2890(18) yes
N2 O1 1.4243(15) yes
O1 H2 0.94(2) ?
C1 C2 1.363(2) yes
C1 C10 1.421(2) yes
C10 C9 1.411(2) ?
C10 C5 1.419(2) ?
O2 C12 1.2147(17) yes
C12 C13 1.473(2) yes
C12 C11 1.513(2) yes
C5 C6 1.415(2) ?
C5 C4 1.415(2) ?
C13 C14 1.383(2) yes
C13 C18 1.395(2) yes
C9 C8 1.365(3) yes
C9 H91 0.981(18) ?
C4 C3 1.346(2) yes
C4 H41 0.938(17) ?
C2 C3 1.400(2) ?
C2 H21 0.947(17) ?
C6 C7 1.349(3) yes
C6 H61 0.95(2) ?
C18 C17 1.367(3) ?
C18 H181 1.013(19) ?
C7 C8 1.395(3) yes
C7 H71 0.96(2) ?
C14 C15 1.384(3) yes
C14 H141 0.966(16) ?
C3 H31 0.979(17) ?
C8 H81 0.96(2) ?
C15 C16 1.383(3) ?
C15 H151 0.968(19) ?
C17 C16 1.368(3) ?
C17 H171 1.01(2) ?
C16 H161 0.98(2) ?

loop_
_geom_torsion_atom_site_label_1
_geom_torsion_atom_site_label_2
_geom_torsion_atom_site_label_3
_geom_torsion_atom_site_label_4
_geom_torsion
_geom_torsion_publ_flag
C11 N1 C1 C2 26.6(2) yes
C11 N1 C1 C10 -156.23(14) yes
C2 C1 C10 C9 -178.07(14) ?
N1 C1 C10 C9 4.7(2) yes
C2 C1 C10 C5 1.7(2) ?
N1 C1 C10 C5 -175.49(13) yes
C9 C10 C5 C6 -2.9(2) ?
C1 C10 C5 C6 177.28(14) yes
C9 C10 C5 C4 176.70(15) ?
C1 C10 C5 C4 -3.1(2) ?
O2 C12 C13 C14 -159.27(16) yes
C11 C12 C13 C14 22.7(2) ?
O2 C12 C13 C18 17.8(2) yes
C11 C12 C13 C18 -160.19(14) ?
O1 N2 C11 N1 2.1(2) yes
O1 N2 C11 C12 172.49(11) yes
C1 N1 C11 N2 -160.03(15) yes
C1 N1 C11 C12 30.2(2) yes
O2 C12 C11 N2 -123.78(16) yes
C13 C12 C11 N2 54.32(19) yes
O2 C12 C11 N1 47.1(2) yes
C13 C12 C11 N1 -134.83(15) yes
C5 C10 C9 C8 2.7(2) ?
C1 C10 C9 C8 -177.51(15) ?
C6 C5 C4 C3 -179.00(16) ?
C10 C5 C4 C3 1.4(2) ?
N1 C1 C2 C3 178.50(14) yes
C10 C1 C2 C3 1.4(2) ?
C4 C5 C6 C7 -178.15(17) ?
C10 C5 C6 C7 1.5(2) ?
C14 C13 C18 C17 -0.4(2) ?
C12 C13 C18 C17 -177.49(16) ?
C5 C6 C7 C8 0.3(3) ?
C18 C13 C14 C15 -0.8(2) ?
C12 C13 C14 C15 176.26(17) ?
C5 C4 C3 C2 1.8(3) ?
C1 C2 C3 C4 -3.2(2) ?
C10 C9 C8 C7 -0.9(3) ?
C6 C7 C8 C9 -0.6(3) ?
C13 C14 C15 C16 1.4(3) ?
C13 C18 C17 C16 0.8(3) ?
C18 C17 C16 C15 -0.2(3) ?
C14 C15 C16 C17 -1.0(3) ?

loop_
_cod_related_entry_id
_cod_related_entry_database
_cod_related_entry_code
1 ChemSpider 21131210
